data_7215796
loop_
_publ_author_name
'Luo, Yang-Hui'
'Wu, Dong-En'
'Song, Wen-Tao'
'Ge, Shu-Wang'
'Sun, Bai-Wang'

_publ_section_title
;
 Positions of amino groups on ammonium salts tunes the conformations of
 crown ethers: crystal structures, Hirshfeld surfaces and spectroscopic
 studies
;
_journal_issue 24
_journal_name_full CrystEngComm
_journal_page_first 5319
_journal_paper_doi 10.1039/c4ce00150h
_journal_volume 16
_journal_year 2014
_chemical_formula_sum 'C22 H33 B F4.5 N O6'
_chemical_formula_weight 503.80
_chemical_name_systematic
; 
 ? 
;
_space_group_IT_number 14
_symmetry_space_group_name_Hall '-P 2ybc'
_symmetry_space_group_name_H-M 'P 1 21/c 1'
_atom_sites_solution_hydrogens geom
_atom_sites_solution_primary direct
_atom_sites_solution_secondary difmap
_audit_creation_method SHELXL-97
_cell_angle_alpha 90.00
_cell_angle_beta 90.28(3)
_cell_angle_gamma 90.00
_cell_formula_units_Z 4
_cell_length_a 11.802(2)
_cell_length_b 15.408(3)
_cell_length_c 13.991(3)
_cell_measurement_temperature 293(2)
_cell_volume 2544.2(9)
_computing_structure_refinement 'SHELXL-97 (Sheldrick, 1997)'
_computing_structure_solution 'SHELXS-97 (Sheldrick, 1990)'
_diffrn_ambient_temperature 293(2)
_diffrn_measured_fraction_theta_full 0.998
_diffrn_measured_fraction_theta_max 0.998
_diffrn_radiation_monochromator graphite
_diffrn_radiation_source 'fine-focus sealed tube'
_diffrn_radiation_type MoK\a
_diffrn_radiation_wavelength 0.71073
_diffrn_reflns_av_R_equivalents 0.0626
_diffrn_reflns_av_sigmaI/netI 0.0532
_diffrn_reflns_limit_h_max 15
_diffrn_reflns_limit_h_min -15
_diffrn_reflns_limit_k_max 19
_diffrn_reflns_limit_k_min -19
_diffrn_reflns_limit_l_max 18
_diffrn_reflns_limit_l_min -18
_diffrn_reflns_number 25623
_diffrn_reflns_theta_full 27.48
_diffrn_reflns_theta_max 27.48
_diffrn_reflns_theta_min 3.02
_exptl_absorpt_coefficient_mu 0.114
_exptl_crystal_density_diffrn 1.315
_exptl_crystal_density_method 'not measured'
_exptl_crystal_F_000 1062
_refine_diff_density_max 0.801
_refine_diff_density_min -0.519
_refine_diff_density_rms 0.063
_refine_ls_extinction_method none
_refine_ls_goodness_of_fit_ref 1.053
_refine_ls_hydrogen_treatment mixed
_refine_ls_matrix_type full
_refine_ls_number_parameters 320
_refine_ls_number_reflns 5820
_refine_ls_number_restraints 0
_refine_ls_restrained_S_all 1.053
_refine_ls_R_factor_all 0.1698
_refine_ls_R_factor_gt 0.0992
_refine_ls_shift/su_max 0.001
_refine_ls_shift/su_mean 0.000
_refine_ls_structure_factor_coef Fsqd
_refine_ls_weighting_details 'calc w=1/[\s^2^(Fo^2^)+(0.1725P)^2^+1.4503P] where P=(Fo^2^+2Fc^2^)/3'
_refine_ls_weighting_scheme calc
_refine_ls_wR_factor_gt 0.2860
_refine_ls_wR_factor_ref 0.3369
_reflns_number_gt 2962
_reflns_number_total 5820
_reflns_threshold_expression >2sigma(I)
_cod_data_source_file c4ce00150h2.cif
_cod_data_source_block lyh
_cod_depositor_comments 'Adding full bibliography for 7215795--7215800.cif.'
_cod_original_cell_volume 2544.1(9)
_cod_original_formula_sum 'C22 H33 B F4.50 N O6'
_cod_database_code 7215796

loop_
_symmetry_equiv_pos_as_xyz
'x, y, z'
'-x, y+1/2, -z+1/2'
'-x, -y, -z'
'x, -y-1/2, z-1/2'

loop_
_atom_site_label
_atom_site_type_symbol
_atom_site_fract_x
_atom_site_fract_y
_atom_site_fract_z
_atom_site_U_iso_or_equiv
_atom_site_adp_type
_atom_site_occupancy
_atom_site_symmetry_multiplicity
_atom_site_calc_flag
_atom_site_refinement_flags
N N 0.2614(2) 0.11195(18) 0.61683(19) 0.0400(7) Uani 1 1 d .
H0A H 0.3105 0.0684 0.6227 0.060 Uiso 1 1 calc R
H0B H 0.2977 0.1623 0.6230 0.060 Uiso 1 1 calc R
H0C H 0.2283 0.1095 0.5596 0.060 Uiso 1 1 calc R
C1 C 0.1751(3) 0.1048(2) 0.6912(2) 0.0382(8) Uani 1 1 d .
O1 O 0.3988(3) 0.26677(19) 0.6545(2) 0.0632(8) Uani 1 1 d .
O2 O 0.2800(3) 0.26190(18) 0.47748(19) 0.0633(8) Uani 1 1 d .
C2 C 0.0804(3) 0.1617(2) 0.6893(2) 0.0385(8) Uani 1 1 d .
C3 C -0.0019(3) 0.1515(2) 0.7624(3) 0.0463(9) Uani 1 1 d .
O3 O 0.5082(3) 0.0999(2) 0.6629(2) 0.0672(9) Uani 1 1 d .
O5 O 0.2034(3) 0.10195(19) 0.4099(2) 0.0677(9) Uani 1 1 d .
O4 O 0.3846(3) -0.05315(18) 0.6340(2) 0.0687(9) Uani 1 1 d .
C4 C 0.0637(3) 0.2270(2) 0.6195(3) 0.0472(9) Uani 1 1 d .
H4 H 0.1173 0.2348 0.5718 0.057 Uiso 1 1 calc R
C5 C 0.1886(3) 0.0442(2) 0.7619(3) 0.0473(9) Uani 1 1 d .
H5 H 0.2522 0.0086 0.7624 0.057 Uiso 1 1 calc R
O6 O 0.1751(3) -0.0439(2) 0.5261(3) 0.0853(11) Uani 1 1 d .
C6 C -0.0302(4) 0.2786(3) 0.6215(3) 0.0616(11) Uani 1 1 d .
H6 H -0.0403 0.3208 0.5747 0.074 Uiso 1 1 calc R
C7 C 0.0136(4) 0.0874(3) 0.8339(3) 0.0572(11) Uani 1 1 d .
H7 H -0.0407 0.0807 0.8813 0.069 Uiso 1 1 calc R
C8 C -0.0979(3) 0.2076(3) 0.7614(3) 0.0606(11) Uani 1 1 d .
H8 H -0.1524 0.2019 0.8088 0.073 Uiso 1 1 calc R
C9 C 0.1065(4) 0.0358(3) 0.8341(3) 0.0579(11) Uani 1 1 d .
H9 H 0.1162 -0.0053 0.8821 0.070 Uiso 1 1 calc R
C10 C -0.1117(4) 0.2687(3) 0.6934(4) 0.0701(13) Uani 1 1 d .
H10 H -0.1752 0.3044 0.6942 0.084 Uiso 1 1 calc R
C11 C 0.2679(5) 0.2430(3) 0.3791(3) 0.0664(13) Uani 1 1 d .
H11A H 0.3384 0.2194 0.3550 0.080 Uiso 1 1 calc R
H11B H 0.2515 0.2960 0.3444 0.080 Uiso 1 1 calc R
C12 C 0.5173(4) 0.2547(3) 0.6547(4) 0.0774(14) Uani 1 1 d .
H12A H 0.5543 0.3054 0.6814 0.093 Uiso 1 1 calc R
H12B H 0.5438 0.2470 0.5897 0.093 Uiso 1 1 calc R
C13 C 0.1766(5) 0.1805(3) 0.3631(3) 0.0767(14) Uani 1 1 d .
H13A H 0.1060 0.2034 0.3877 0.092 Uiso 1 1 calc R
H13B H 0.1672 0.1702 0.2951 0.092 Uiso 1 1 calc R
C14 C 0.5043(4) -0.0519(3) 0.6516(4) 0.0819(16) Uani 1 1 d .
H14A H 0.5445 -0.0477 0.5915 0.098 Uiso 1 1 calc R
H14B H 0.5271 -0.1053 0.6829 0.098 Uiso 1 1 calc R
C15 C 0.3470(6) -0.1239(3) 0.5779(4) 0.0857(17) Uani 1 1 d .
H15A H 0.3704 -0.1780 0.6073 0.103 Uiso 1 1 calc R
H15B H 0.3803 -0.1207 0.5148 0.103 Uiso 1 1 calc R
C16 C 0.5333(4) 0.0230(4) 0.7128(4) 0.0804(15) Uani 1 1 d .
H16A H 0.4900 0.0207 0.7715 0.096 Uiso 1 1 calc R
H16B H 0.6132 0.0214 0.7293 0.096 Uiso 1 1 calc R
C17 C 0.5460(4) 0.1768(4) 0.7126(4) 0.0754(14) Uani 1 1 d .
H17A H 0.6273 0.1741 0.7229 0.091 Uiso 1 1 calc R
H17B H 0.5095 0.1804 0.7744 0.091 Uiso 1 1 calc R
C18 C 0.1696(6) -0.0498(3) 0.4291(4) 0.0960(19) Uani 1 1 d .
H18 H 0.1892 -0.0992 0.3948 0.115 Uiso 1 1 calc R
C19 C 0.1293(5) 0.0308(4) 0.3855(4) 0.0844(16) Uani 1 1 d .
H19A H 0.1264 0.0241 0.3166 0.101 Uiso 1 1 calc R
H19B H 0.0532 0.0433 0.4076 0.101 Uiso 1 1 calc R
C20 C 0.3655(5) 0.3432(3) 0.6017(3) 0.0785(15) Uani 1 1 d .
H20A H 0.4192 0.3894 0.6149 0.094 Uiso 1 1 calc R
H20B H 0.2917 0.3622 0.6238 0.094 Uiso 1 1 calc R
C21 C 0.3599(5) 0.3284(3) 0.4961(4) 0.0783(14) Uani 1 1 d .
H21A H 0.3372 0.3814 0.4638 0.094 Uiso 1 1 calc R
H21B H 0.4338 0.3114 0.4725 0.094 Uiso 1 1 calc R
C22 C 0.2214(6) -0.1209(3) 0.5701(4) 0.0935(19) Uani 1 1 d .
H22A H 0.1963 -0.1709 0.5337 0.112 Uiso 1 1 calc R
H22B H 0.1900 -0.1261 0.6338 0.112 Uiso 1 1 calc R
F4 F 0.6675(5) 0.0766(3) 1.0720(4) 0.173(2) Uani 1 1 d .
B B 0.6965(4) 0.0966(3) 0.9803(4) 0.0604(13) Uani 1 1 d .
F1 F 0.7233(10) 0.0367(6) 0.9058(8) 0.143(3) Uani 0.50 1 d P
F3 F 0.6249(10) 0.1500(8) 0.9303(6) 0.151(4) Uani 0.50 1 d P
F2 F 0.7919(8) 0.1324(9) 0.9946(6) 0.315(6) Uani 1 1 d .
F3' F 0.6016(9) 0.0637(7) 0.9490(7) 0.142(3) Uiso 0.50 1 d P
F2' F 0.6894(12) 0.1775(7) 0.9599(9) 0.134(3) Uiso 0.50 1 d P
F1' F 0.7771(8) 0.0425(6) 0.9559(7) 0.107(2) Uiso 0.50 1 d P

loop_
_atom_site_aniso_label
_atom_site_aniso_U_11
_atom_site_aniso_U_22
_atom_site_aniso_U_33
_atom_site_aniso_U_23
_atom_site_aniso_U_13
_atom_site_aniso_U_12
N 0.0425(16) 0.0399(15) 0.0376(15) 0.0000(12) 0.0008(12) 0.0026(13)
C1 0.0403(18) 0.0385(18) 0.0356(17) -0.0055(14) 0.0001(14) -0.0051(15)
O1 0.071(2) 0.0626(18) 0.0556(17) -0.0071(14) 0.0057(14) -0.0120(15)
O2 0.084(2) 0.0578(17) 0.0477(16) 0.0091(13) 0.0077(14) -0.0019(16)
C2 0.0403(18) 0.0366(17) 0.0385(17) -0.0112(14) -0.0008(14) -0.0041(15)
C3 0.048(2) 0.051(2) 0.0404(19) -0.0119(16) 0.0017(15) -0.0041(17)
O3 0.0701(19) 0.076(2) 0.0556(17) 0.0091(15) -0.0119(14) 0.0049(16)
O5 0.084(2) 0.0621(19) 0.0566(17) 0.0073(14) -0.0237(15) 0.0001(16)
O4 0.081(2) 0.0469(16) 0.079(2) -0.0011(15) 0.0105(16) 0.0183(15)
C4 0.050(2) 0.045(2) 0.046(2) -0.0018(16) 0.0000(16) 0.0052(17)
C5 0.052(2) 0.043(2) 0.046(2) 0.0014(16) -0.0007(16) 0.0038(17)
O6 0.115(3) 0.066(2) 0.075(2) -0.0035(17) -0.0087(19) -0.013(2)
C6 0.063(3) 0.055(2) 0.067(3) 0.000(2) -0.004(2) 0.014(2)
C7 0.061(3) 0.063(3) 0.047(2) -0.0041(19) 0.0149(18) -0.009(2)
C8 0.050(2) 0.068(3) 0.064(3) -0.016(2) 0.0087(19) 0.002(2)
C9 0.068(3) 0.058(2) 0.048(2) 0.0103(18) 0.0084(19) -0.004(2)
C10 0.055(3) 0.069(3) 0.087(4) -0.016(3) -0.003(2) 0.018(2)
C11 0.106(4) 0.052(2) 0.041(2) 0.0171(18) 0.004(2) 0.015(3)
C12 0.074(3) 0.076(3) 0.083(3) -0.024(3) 0.010(3) -0.016(3)
C13 0.108(4) 0.076(3) 0.047(2) 0.012(2) -0.021(2) 0.018(3)
C14 0.070(3) 0.073(3) 0.103(4) 0.031(3) 0.014(3) 0.035(3)
C15 0.132(5) 0.047(3) 0.078(3) -0.005(2) 0.003(3) 0.017(3)
C16 0.057(3) 0.098(4) 0.086(4) 0.026(3) -0.009(2) 0.016(3)
C17 0.054(3) 0.098(4) 0.074(3) -0.028(3) -0.010(2) -0.005(3)
C18 0.158(6) 0.063(3) 0.067(3) -0.011(2) -0.019(3) -0.031(3)
C19 0.087(4) 0.093(4) 0.074(3) -0.007(3) -0.034(3) -0.017(3)
C20 0.124(4) 0.042(2) 0.069(3) -0.001(2) 0.001(3) -0.010(3)
C21 0.102(4) 0.057(3) 0.076(3) 0.017(2) 0.009(3) -0.018(3)
C22 0.148(6) 0.039(2) 0.094(4) 0.005(2) -0.024(4) -0.017(3)
F4 0.198(5) 0.176(4) 0.145(4) 0.073(3) 0.067(4) 0.080(4)
B 0.052(3) 0.039(2) 0.090(4) 0.006(2) -0.006(3) 0.000(2)
F1 0.165(8) 0.117(6) 0.146(7) -0.081(6) -0.007(7) 0.000(6)
F3 0.150(8) 0.195(10) 0.106(6) 0.015(6) -0.066(6) 0.083(8)
F2 0.220(8) 0.513(16) 0.210(7) -0.029(8) -0.055(6) -0.217(10)

loop_
_atom_type_symbol
_atom_type_description
_atom_type_scat_dispersion_real
_atom_type_scat_dispersion_imag
_atom_type_scat_source
C C 0.0033 0.0016 'International Tables Vol C Tables 4.2.6.8 and 6.1.1.4'
H H 0.0000 0.0000 'International Tables Vol C Tables 4.2.6.8 and 6.1.1.4'
B B 0.0013 0.0007 'International Tables Vol C Tables 4.2.6.8 and 6.1.1.4'
N N 0.0061 0.0033 'International Tables Vol C Tables 4.2.6.8 and 6.1.1.4'
O O 0.0106 0.0060 'International Tables Vol C Tables 4.2.6.8 and 6.1.1.4'
F F 0.0171 0.0103 'International Tables Vol C Tables 4.2.6.8 and 6.1.1.4'

loop_
_geom_angle_atom_site_label_1
_geom_angle_atom_site_label_2
_geom_angle_atom_site_label_3
_geom_angle
C5 C1 C2 121.5(3)
C5 C1 N 119.1(3)
C2 C1 N 119.4(3)
C12 O1 C20 112.1(4)
C11 O2 C21 113.2(3)
C1 C2 C4 123.9(3)
C1 C2 C3 117.3(3)
C4 C2 C3 118.8(3)
C7 C3 C2 119.9(3)
C7 C3 C8 122.0(4)
C2 C3 C8 118.1(4)
C16 O3 C17 112.9(4)
C13 O5 C19 114.0(3)
C15 O4 C14 114.4(4)
C6 C4 C2 120.7(4)
C1 C5 C9 120.2(4)
C18 O6 C22 112.7(4)
C4 C6 C10 120.7(4)
C9 C7 C3 120.8(4)
C10 C8 C3 121.6(4)
C7 C9 C5 120.3(4)
C8 C10 C6 120.1(4)
O2 C11 C13 110.9(4)
O1 C12 C17 109.3(4)
O5 C13 C11 109.3(4)
O4 C14 C16 109.7(4)
O4 C15 C22 109.1(4)
O3 C16 C14 108.8(4)
O3 C17 C12 109.4(4)
O6 C18 C19 111.9(5)
O5 C19 C18 110.5(4)
O1 C20 C21 113.0(4)
O2 C21 C20 108.6(4)
O6 C22 C15 115.6(5)
F2' B F2 70.7(7)
F2' B F1' 127.4(8)
F2 B F1' 70.9(7)
F2' B F3' 104.4(8)
F2 B F3' 169.3(8)
F1' B F3' 106.7(8)
F2' B F4 114.4(7)
F2 B F4 100.2(6)
F1' B F4 106.6(5)
F3' B F4 90.5(6)
F2' B F3 42.5(6)
F2 B F3 111.4(8)
F1' B F3 134.1(8)
F3' B F3 62.3(7)
F4 B F3 117.4(6)
F2' B F1 118.7(8)
F2 B F1 101.3(8)
F1' B F1 40.2(5)
F3' B F1 72.3(7)
F4 B F1 126.7(6)
F3 B F1 98.8(8)
F1' F1 B 63.3(7)
F1' F1 F3' 107.1(10)
B F1 F3' 50.3(5)
F2' F3 B 63.9(7)
F2' F3 F3' 119.9(11)
B F3 F3' 56.5(6)
B F2 F1' 55.9(5)
B F2 F2' 55.1(5)
F1' F2 F2' 102.9(6)
B F3' F3 61.2(6)
B F3' F1 57.5(6)
F3 F3' F1 89.9(8)
F3 F2' B 73.7(9)
F3 F2' F2 125.4(12)
B F2' F2 54.2(6)
F1 F1' B 76.5(8)
F1 F1' F2 115.4(10)
B F1' F2 53.2(5)

loop_
_geom_bond_atom_site_label_1
_geom_bond_atom_site_label_2
_geom_bond_distance
N C1 1.463(4)
C1 C5 1.370(5)
C1 C2 1.420(5)
O1 C12 1.410(6)
O1 C20 1.444(6)
O2 C11 1.414(5)
O2 C21 1.415(5)
C2 C4 1.414(5)
C2 C3 1.423(5)
C3 C7 1.417(6)
C3 C8 1.425(6)
O3 C16 1.406(6)
O3 C17 1.443(5)
O5 C13 1.411(5)
O5 C19 1.443(6)
O4 C15 1.412(6)
O4 C14 1.433(6)
C4 C6 1.365(5)
C5 C9 1.408(6)
O6 C18 1.360(6)
O6 C22 1.443(6)
C6 C10 1.403(7)
C7 C9 1.355(6)
C8 C10 1.348(7)
C11 C13 1.461(7)
C12 C17 1.486(7)
C14 C16 1.477(8)
C15 C22 1.487(9)
C18 C19 1.463(8)
C20 C21 1.496(7)
F4 B 1.364(7)
B F2' 1.281(11)
B F2 1.268(8)
B F1' 1.313(9)
B F3' 1.303(11)
B F3 1.369(8)
B F1 1.429(9)
F1 F1' 0.948(10)
F1 F3' 1.614(14)
F3 F2' 0.963(12)
F3 F3' 1.384(15)
F2 F1' 1.497(13)
F2 F2' 1.475(14)
